data_7230544
loop_
_publ_author_name
'da Silva, Cameron Capeletti'
'Valdo, Ana K.'
'do Nascimento Neto, Jos\'e Ant\^onio'
'Ribeiro, Leandro'
'Sarotti, Ariel M.'
'Martins, Felipe Terra'

_publ_section_title
;
 Why lamivudine assembles into double-stranded helices in crystals: salt
 heterosynthon versus base-pairing homosynthon
;
_journal_issue 22
_journal_name_full CrystEngComm
_journal_page_first 3049
_journal_paper_doi 10.1039/C8CE00100F
_journal_volume 20
_journal_year 2018
_chemical_absolute_configuration rmad
_chemical_formula_moiety 'C8 H12 N3 O3 S, Cl O4, H2O'
_chemical_formula_sum 'C8 H14 Cl N3 O8 S'
_chemical_formula_weight 347.73
_chemical_name_common 'lamivudine perchlorate monohydrate'
_space_group_crystal_system orthorhombic
_space_group_IT_number 19
_space_group_name_Hall 'P 2ac 2ab'
_space_group_name_H-M_alt 'P 21 21 21'
_symmetry_space_group_name_Hall 'P 2ac 2ab'
_symmetry_space_group_name_H-M 'P 21 21 21'
_atom_sites_solution_hydrogens geom
_atom_sites_solution_primary direct
_atom_sites_solution_secondary difmap
_audit_creation_method SHELXL-2014
_audit_update_record
;
2018-02-22 deposited with the CCDC.
2018-04-23 downloaded from the CCDC.
;
_cell_angle_alpha 90
_cell_angle_beta 90
_cell_angle_gamma 90
_cell_formula_units_Z 4
_cell_length_a 6.2322(7)
_cell_length_b 13.2055(15)
_cell_length_c 17.424(2)
_cell_measurement_reflns_used 973
_cell_measurement_temperature 296(2)
_cell_measurement_theta_max 20.24
_cell_measurement_theta_min 2.80
_cell_volume 1434.0(3)
_computing_structure_refinement 'SHELXL-2014 (Sheldrick, 2014)'
_diffrn_ambient_temperature 296(2)
_diffrn_measured_fraction_theta_full 0.997
_diffrn_measured_fraction_theta_max 0.995
_diffrn_measurement_device_type 'Bruker APEX-II CCD'
_diffrn_measurement_method '\f and \w scans'
_diffrn_radiation_type MoK\a
_diffrn_radiation_wavelength 0.71073
_diffrn_reflns_av_R_equivalents 0.0398
_diffrn_reflns_av_unetI/netI 0.0606
_diffrn_reflns_Laue_measured_fraction_full 0.997
_diffrn_reflns_Laue_measured_fraction_max 0.995
_diffrn_reflns_limit_h_max 7
_diffrn_reflns_limit_h_min -5
_diffrn_reflns_limit_k_max 15
_diffrn_reflns_limit_k_min -14
_diffrn_reflns_limit_l_max 20
_diffrn_reflns_limit_l_min -20
_diffrn_reflns_number 5157
_diffrn_reflns_point_group_measured_fraction_full 0.982
_diffrn_reflns_point_group_measured_fraction_max 0.980
_diffrn_reflns_theta_full 25.000
_diffrn_reflns_theta_max 25.072
_diffrn_reflns_theta_min 1.935
_exptl_absorpt_coefficient_mu 0.455
_exptl_absorpt_correction_T_max 0.978
_exptl_absorpt_correction_T_min 0.862
_exptl_absorpt_correction_type multi-scan
_exptl_absorpt_process_details 'Blessing, R. H. (1995) Acta Cryst., A51, 33-38'
_exptl_crystal_density_diffrn 1.611
_exptl_crystal_description needle
_exptl_crystal_F_000 720
_exptl_crystal_size_max 0.2
_exptl_crystal_size_mid 0.1
_exptl_crystal_size_min 0.05
_refine_diff_density_max 0.214
_refine_diff_density_min -0.225
_refine_diff_density_rms 0.051
_refine_ls_abs_structure_details
;
 Flack x determined using 620 quotients [(I+)-(I-)]/[(I+)+(I-)]
 (Parsons, Flack and Wagner, Acta Cryst. B69 (2013) 249-259).
;
_refine_ls_abs_structure_Flack 0.13(7)
_refine_ls_extinction_method none
_refine_ls_goodness_of_fit_ref 1.032
_refine_ls_hydrogen_treatment constr
_refine_ls_matrix_type full
_refine_ls_number_parameters 217
_refine_ls_number_reflns 2506
_refine_ls_number_restraints 0
_refine_ls_restrained_S_all 1.032
_refine_ls_R_factor_all 0.0721
_refine_ls_R_factor_gt 0.0469
_refine_ls_shift/su_max 0.002
_refine_ls_shift/su_mean 0.000
_refine_ls_structure_factor_coef Fsqd
_refine_ls_weighting_details 'w=1/[\s^2^(Fo^2^)+(0.0531P)^2^+0.1970P] where P=(Fo^2^+2Fc^2^)/3'
_refine_ls_weighting_scheme calc
_refine_ls_wR_factor_gt 0.1052
_refine_ls_wR_factor_ref 0.1194
_reflns_Friedel_coverage 0.675
_reflns_Friedel_fraction_full 0.962
_reflns_Friedel_fraction_max 0.959
_reflns_number_gt 1840
_reflns_number_total 2506
_reflns_threshold_expression 'I > 2\s(I)'
_cod_data_source_file c8ce00100f2.cif
_cod_data_source_block shelxl_CCDC1
_cod_depositor_comments 'Adding full bibliography for 7230543--7230547.cif.'
_cod_database_code 7230544
_shelx_space_group_comment
;
The symmetry employed for this shelxl refinement is uniquely defined
by the following loop, which should always be used as a source of
symmetry information in preference to the above space-group names.
They are only intended as comments.
;
_shelxl_version_number 2014-3

loop_
_space_group_symop_operation_xyz
'x, y, z'
'x+1/2, -y+1/2, -z'
'-x, y+1/2, -z+1/2'
'-x+1/2, -y, z+1/2'

loop_
_atom_site_label
_atom_site_type_symbol
_atom_site_fract_x
_atom_site_fract_y
_atom_site_fract_z
_atom_site_U_iso_or_equiv
_atom_site_adp_type
_atom_site_occupancy
_atom_site_site_symmetry_order
_atom_site_calc_flag
_atom_site_refinement_flags_posn
_atom_site_refinement_flags_adp
_atom_site_refinement_flags_occupancy
_atom_site_disorder_assembly
_atom_site_disorder_group
S3' S 0.4081(3) -0.21217(12) 0.44526(9) 0.0568(5) Uani 1 1 d . . . . .
Cl1 Cl 0.8942(3) 0.05801(12) 0.62657(9) 0.0558(5) Uani 1 1 d . . . A 1
O1W O 0.7042(8) -0.3479(4) 0.2676(3) 0.0777(15) Uani 1 1 d . . . . .
H11W H 0.6325 -0.2836 0.2526 0.117 Uiso 1 1 d R U . . .
H21W H 0.6474 -0.4167 0.2569 0.117 Uiso 1 1 d R U . . .
O1' O 0.2156(6) -0.0619(3) 0.3799(2) 0.0442(10) Uani 1 1 d . . . . .
C5' C 0.1643(11) -0.2166(5) 0.3115(4) 0.0581(18) Uani 1 1 d . . . . .
H5'1 H 0.1228 -0.2869 0.3179 0.070 Uiso 1 1 calc R U . . .
H5'2 H 0.0504 -0.1829 0.2834 0.070 Uiso 1 1 calc R U . . .
O5' O 0.3543(8) -0.2127(4) 0.2672(2) 0.0702(14) Uani 1 1 d . . . . .
H5' H 0.3882 -0.1535 0.2601 0.105 Uiso 1 1 calc R U . . .
C2' C 0.3733(12) -0.0996(4) 0.5026(3) 0.0528(16) Uani 1 1 d . . . . .
H2'1 H 0.2601 -0.1089 0.5401 0.063 Uiso 1 1 calc R U . . .
H2'2 H 0.5051 -0.0824 0.5292 0.063 Uiso 1 1 calc R U . . .
O2 O 0.4488(7) 0.1570(3) 0.5096(2) 0.0482(11) Uani 1 1 d . . . . .
O2X O 1.0888(9) 0.0417(4) 0.6692(3) 0.0904(18) Uani 1 1 d . . . . .
N4 N 1.0336(8) 0.1972(4) 0.3568(3) 0.0466(13) Uani 1 1 d . . . . .
H4A H 1.0628 0.2511 0.3825 0.056 Uiso 1 1 calc R U . . .
H4B H 1.1181 0.1777 0.3206 0.056 Uiso 1 1 calc R U . . .
N3 N 0.7299(8) 0.1767(3) 0.4294(2) 0.0391(12) Uani 1 1 d . . . . .
H3 H 0.7617 0.2331 0.4514 0.047 Uiso 1 1 calc R U . . .
N1 N 0.5019(7) 0.0403(3) 0.4165(2) 0.0357(11) Uani 1 1 d . . . . .
C4 C 0.8605(8) 0.1449(4) 0.3726(3) 0.0343(13) Uani 1 1 d . . . . .
C2 C 0.5517(9) 0.1271(4) 0.4551(3) 0.0356(13) Uani 1 1 d . . . . .
C1' C 0.3129(9) -0.0173(4) 0.4443(3) 0.0405(14) Uani 1 1 d . . . . .
H1' H 0.2114 0.0298 0.4683 0.049 Uiso 1 1 calc R U . . .
C4' C 0.1841(10) -0.1689(4) 0.3888(3) 0.0438(15) Uani 1 1 d . . . . .
H4' H 0.0512 -0.1806 0.4175 0.053 Uiso 1 1 calc R U . . .
C5 C 0.7986(10) 0.0561(4) 0.3338(3) 0.0406(13) Uani 1 1 d . . . . .
H5 H 0.8790 0.0322 0.2926 0.049 Uiso 1 1 calc R U . . .
C6 C 0.6258(10) 0.0070(5) 0.3563(3) 0.0425(14) Uani 1 1 d . . . . .
H6 H 0.5864 -0.0520 0.3308 0.051 Uiso 1 1 calc R U . . .
O1X O 0.882(2) 0.0067(13) 0.5542(8) 0.074(4) Uani 0.5 1 d . . P A 1
O3X O 0.888(3) 0.1624(8) 0.6039(9) 0.075(5) Uani 0.5 1 d . . P A 1
O4X O 0.703(3) 0.039(2) 0.6637(11) 0.138(11) Uani 0.5 1 d . . P A 1
O1XD O 0.841(4) -0.0397(12) 0.6115(18) 0.178(10) Uani 0.5 1 d . . P B 2
O3XD O 0.937(3) 0.114(2) 0.5665(12) 0.174(13) Uani 0.5 1 d . . P C 2
O4XD O 0.749(3) 0.1000(14) 0.6786(12) 0.101(7) Uani 0.5 1 d . . P D 2

loop_
_atom_site_aniso_label
_atom_site_aniso_U_11
_atom_site_aniso_U_22
_atom_site_aniso_U_33
_atom_site_aniso_U_23
_atom_site_aniso_U_13
_atom_site_aniso_U_12
S3' 0.0715(12) 0.0446(9) 0.0544(9) 0.0053(8) -0.0075(9) 0.0089(9)
Cl1 0.0584(10) 0.0524(10) 0.0566(10) 0.0017(8) -0.0037(9) 0.0027(9)
O1W 0.072(3) 0.059(3) 0.102(4) 0.011(3) 0.036(3) -0.003(3)
O1' 0.040(2) 0.041(2) 0.051(2) 0.0034(19) -0.0128(19) -0.0042(18)
C5' 0.061(5) 0.060(4) 0.054(4) -0.010(3) 0.003(3) -0.013(4)
O5' 0.079(4) 0.071(3) 0.060(3) -0.004(3) 0.016(3) -0.005(3)
C2' 0.065(4) 0.047(4) 0.046(3) 0.003(3) -0.001(3) -0.003(3)
O2 0.058(3) 0.041(2) 0.046(2) -0.0108(19) 0.012(2) 0.006(2)
O2X 0.089(4) 0.076(4) 0.106(4) -0.002(3) -0.046(4) 0.023(3)
N4 0.048(3) 0.046(3) 0.046(3) -0.001(2) 0.002(2) -0.008(2)
N3 0.051(3) 0.031(3) 0.035(2) -0.009(2) 0.002(2) -0.008(2)
N1 0.037(3) 0.030(3) 0.040(2) -0.007(2) 0.001(2) 0.001(2)
C4 0.037(3) 0.037(3) 0.029(3) 0.004(2) -0.008(3) 0.002(2)
C2 0.043(4) 0.026(3) 0.038(3) -0.004(2) -0.005(3) 0.002(2)
C1' 0.036(3) 0.036(3) 0.050(3) -0.002(3) 0.002(3) 0.000(3)
C4' 0.046(3) 0.038(3) 0.047(3) 0.003(3) -0.003(3) -0.009(3)
C5 0.044(3) 0.040(3) 0.037(3) -0.007(3) 0.002(3) 0.002(3)
C6 0.047(4) 0.043(3) 0.038(3) -0.010(3) 0.000(3) 0.006(3)
O1X 0.068(8) 0.084(10) 0.071(7) -0.032(7) -0.018(7) 0.014(8)
O3X 0.093(11) 0.028(5) 0.103(12) 0.007(6) -0.023(9) 0.004(6)
O4X 0.099(12) 0.24(3) 0.074(12) 0.068(16) 0.011(9) -0.043(18)
O1XD 0.142(18) 0.071(11) 0.32(3) -0.090(15) -0.12(2) 0.015(11)
O3XD 0.086(12) 0.32(4) 0.115(16) 0.16(2) 0.025(12) 0.03(2)
O4XD 0.082(13) 0.124(14) 0.098(10) -0.013(11) 0.019(10) 0.054(11)

loop_
_atom_type_symbol
_atom_type_description
_atom_type_scat_dispersion_real
_atom_type_scat_dispersion_imag
_atom_type_scat_source
C C 0.0033 0.0016 'International Tables Vol C Tables 4.2.6.8 and 6.1.1.4'
H H 0.0000 0.0000 'International Tables Vol C Tables 4.2.6.8 and 6.1.1.4'
N N 0.0061 0.0033 'International Tables Vol C Tables 4.2.6.8 and 6.1.1.4'
O O 0.0106 0.0060 'International Tables Vol C Tables 4.2.6.8 and 6.1.1.4'
S S 0.1246 0.1234 'International Tables Vol C Tables 4.2.6.8 and 6.1.1.4'
Cl Cl 0.1484 0.1585 'International Tables Vol C Tables 4.2.6.8 and 6.1.1.4'

loop_
_geom_angle_atom_site_label_1
_geom_angle_atom_site_label_2
_geom_angle_atom_site_label_3
_geom_angle
C4' S3' C2' 87.1(3)
O4X Cl1 O1X 106.1(11)
O4X Cl1 O3X 106.5(12)
O1X Cl1 O3X 102.2(8)
O4X Cl1 O2X 117.2(9)
O1X Cl1 O2X 115.4(6)
O3X Cl1 O2X 108.0(7)
H11W O1W H21W 124.8
C1' O1' C4' 112.8(4)
O5' C5' C4' 114.1(5)
O5' C5' H5'1 108.7
C4' C5' H5'1 108.7
O5' C5' H5'2 108.7
C4' C5' H5'2 108.7
H5'1 C5' H5'2 107.6
C5' O5' H5' 109.5
C1' C2' S3' 104.3(4)
C1' C2' H2'1 110.9
S3' C2' H2'1 110.9
C1' C2' H2'2 110.9
S3' C2' H2'2 110.9
H2'1 C2' H2'2 108.9
C4 N4 H4A 120.0
C4 N4 H4B 120.0
H4A N4 H4B 120.0
C4 N3 C2 125.6(5)
C4 N3 H3 117.2
C2 N3 H3 117.2
C2 N1 C6 121.1(5)
C2 N1 C1' 116.8(4)
C6 N1 C1' 122.1(5)
N4 C4 N3 119.1(5)
N4 C4 C5 124.3(5)
N3 C4 C5 116.5(5)
O2 C2 N1 122.6(5)
O2 C2 N3 122.0(5)
N1 C2 N3 115.3(5)
O1' C1' N1 107.3(4)
O1' C1' C2' 109.7(4)
N1 C1' C2' 112.6(5)
O1' C1' H1' 109.1
N1 C1' H1' 109.1
C2' C1' H1' 109.1
O1' C4' C5' 109.3(5)
O1' C4' S3' 105.3(4)
C5' C4' S3' 115.1(5)
O1' C4' H4' 109.0
C5' C4' H4' 109.0
S3' C4' H4' 109.0
C6 C5 C4 119.4(5)
C6 C5 H5 120.3
C4 C5 H5 120.3
C5 C6 N1 122.0(5)
C5 C6 H6 119.0
N1 C6 H6 119.0

loop_
_geom_bond_atom_site_label_1
_geom_bond_atom_site_label_2
_geom_bond_distance
S3' C4' 1.801(6)
S3' C2' 1.804(6)
Cl1 O4X 1.379(19)
Cl1 O1X 1.434(11)
Cl1 O3X 1.434(11)
Cl1 O2X 1.438(5)
O1W H11W 0.9938
O1W H21W 0.9933
O1' C1' 1.405(7)
O1' C4' 1.435(6)
C5' O5' 1.414(7)
C5' C4' 1.492(8)
C5' H5'1 0.9700
C5' H5'2 0.9700
O5' H5' 0.8200
C2' C1' 1.535(8)
C2' H2'1 0.9700
C2' H2'2 0.9700
O2 C2 1.213(6)
N4 C4 1.310(7)
N4 H4A 0.8600
N4 H4B 0.8600
N3 C4 1.349(6)
N3 C2 1.365(7)
N3 H3 0.8600
N1 C2 1.365(6)
N1 C6 1.374(7)
N1 C1' 1.483(7)
C4 C5 1.408(7)
C1' H1' 0.9800
C4' H4' 0.9800
C5 C6 1.317(8)
C5 H5 0.9300
C6 H6 0.9300

loop_
_geom_torsion_atom_site_label_1
_geom_torsion_atom_site_label_2
_geom_torsion_atom_site_label_3
_geom_torsion_atom_site_label_4
_geom_torsion
C4' S3' C2' C1' -37.9(4)
C2 N3 C4 N4 -176.0(5)
C2 N3 C4 C5 4.1(7)
C6 N1 C2 O2 -178.0(5)
C1' N1 C2 O2 0.1(7)
C6 N1 C2 N3 0.1(7)
C1' N1 C2 N3 178.2(5)
C4 N3 C2 O2 175.4(5)
C4 N3 C2 N1 -2.7(7)
C4' O1' C1' N1 127.3(4)
C4' O1' C1' C2' 4.7(6)
C2 N1 C1' O1' 146.4(4)
C6 N1 C1' O1' -35.5(7)
C2 N1 C1' C2' -92.8(5)
C6 N1 C1' C2' 85.3(6)
S3' C2' C1' O1' 26.1(6)
S3' C2' C1' N1 -93.3(5)
C1' O1' C4' C5' -157.8(5)
C1' O1' C4' S3' -33.6(5)
O5' C5' C4' O1' 66.5(7)
O5' C5' C4' S3' -51.7(7)
C2' S3' C4' O1' 41.4(4)
C2' S3' C4' C5' 161.9(5)
N4 C4 C5 C6 177.3(5)
N3 C4 C5 C6 -2.8(7)
C4 C5 C6 N1 0.6(8)
C2 N1 C6 C5 0.8(8)
C1' N1 C6 C5 -177.1(5)
